data_4500299
loop_
_publ_author_name
'Su, Zhi'
'Fan, Jian'
'Chen, Min'
'Okamura, Taka-aki'
'Sun, Wei-Yin'

_publ_section_title
;
 Syntheses, Characterization, and Properties of Three-Dimensional Pillared
 Frameworks with Entanglement
;
_journal_issue 4
_journal_name_full 'Crystal Growth &amp; Design'
_journal_page_first 1159
_journal_paper_doi 10.1021/cg101365v
_journal_volume 11
_journal_year 2011
_chemical_formula_moiety 'C54 H36 Cd3 N8 O13'
_chemical_formula_sum 'C54 H36 Cd3 N8 O13'
_chemical_formula_weight 1342.09
_chemical_name_systematic
; 
 ? 
;
_space_group_IT_number 15
_symmetry_cell_setting monoclinic
_symmetry_space_group_name_Hall '-C 2yc'
_symmetry_space_group_name_H-M 'C 1 2/c 1'
_atom_sites_solution_hydrogens geom
_atom_sites_solution_primary direct
_atom_sites_solution_secondary difmap
_audit_creation_method SHELXL-97
_cell_angle_alpha 90.00
_cell_angle_beta 93.295(2)
_cell_angle_gamma 90.00
_cell_formula_units_Z 8
_cell_length_a 33.015(4)
_cell_length_b 12.0251(16)
_cell_length_c 25.366(3)
_cell_measurement_reflns_used 9215
_cell_measurement_temperature 293(2)
_cell_measurement_theta_max 27.98
_cell_measurement_theta_min 2.39
_cell_volume 10054(2)
_computing_cell_refinement 'Bruker SMART'
_computing_data_collection 'Bruker SMART'
_computing_data_reduction 'Bruker SAINT'
_computing_molecular_graphics 'Bruker SHELXTL'
_computing_publication_material 'Bruker SHELXTL'
_computing_structure_refinement 'SHELXL-97 (Sheldrick, 1997)'
_computing_structure_solution 'SHELXS-97 (Sheldrick, 1990)'
_diffrn_ambient_temperature 293(2)
_diffrn_measured_fraction_theta_full 0.997
_diffrn_measured_fraction_theta_max 0.997
_diffrn_measurement_device_type 'CCD area detector'
_diffrn_measurement_method 'phi and omega scans'
_diffrn_radiation_monochromator graphite
_diffrn_radiation_source 'fine-focus sealed tube'
_diffrn_radiation_type MoK\a
_diffrn_radiation_wavelength 0.71073
_diffrn_reflns_av_R_equivalents 0.0702
_diffrn_reflns_av_sigmaI/netI 0.0592
_diffrn_reflns_limit_h_max 39
_diffrn_reflns_limit_h_min -33
_diffrn_reflns_limit_k_max 13
_diffrn_reflns_limit_k_min -14
_diffrn_reflns_limit_l_max 30
_diffrn_reflns_limit_l_min -23
_diffrn_reflns_number 24452
_diffrn_reflns_theta_full 25.25
_diffrn_reflns_theta_max 25.25
_diffrn_reflns_theta_min 1.80
_exptl_absorpt_coefficient_mu 1.334
_exptl_absorpt_correction_T_max 0.8782
_exptl_absorpt_correction_T_min 0.6904
_exptl_absorpt_correction_type multi-scan
_exptl_absorpt_process_details sadabs,bruker(2000)
_exptl_crystal_colour colorless
_exptl_crystal_density_diffrn 1.771
_exptl_crystal_density_method 'not measured'
_exptl_crystal_description platelet
_exptl_crystal_F_000 5296
_exptl_crystal_size_max 0.30
_exptl_crystal_size_mid 0.25
_exptl_crystal_size_min 0.10
_refine_diff_density_max 2.453
_refine_diff_density_min -1.292
_refine_diff_density_rms 0.131
_refine_ls_extinction_method none
_refine_ls_goodness_of_fit_ref 1.035
_refine_ls_hydrogen_treatment constr
_refine_ls_matrix_type full
_refine_ls_number_parameters 703
_refine_ls_number_reflns 9081
_refine_ls_number_restraints 40
_refine_ls_restrained_S_all 1.043
_refine_ls_R_factor_all 0.0724
_refine_ls_R_factor_gt 0.0502
_refine_ls_shift/su_max 0.001
_refine_ls_shift/su_mean 0.000
_refine_ls_structure_factor_coef Fsqd
_refine_ls_weighting_details 'calc w=1/[\s^2^(Fo^2^)+(0.0571P)^2^+45.9220P] where P=(Fo^2^+2Fc^2^)/3'
_refine_ls_weighting_scheme calc
_refine_ls_wR_factor_gt 0.1119
_refine_ls_wR_factor_ref 0.1256
_reflns_number_gt 6764
_reflns_number_total 9081
_reflns_threshold_expression >2sigma(I)
_cod_data_source_file cg101365v_si_002.cif
_cod_data_source_block 1
_cod_depositor_comments
;
The following automatic conversions were performed:

'_symmetry_cell_setting' value 'Monoclinic' changed to 'monoclinic'
according to /home/saulius/struct/CIF-dictionaries/cif_core.dic
dictionary named 'cif_core.dic' version 2.4.1 from 2010-06-29.

Automatic conversion script
Id: cif_fix_values 1715 2011-07-08 13:25:40Z adriana 
;
_cod_original_sg_symbol_H-M C2/c
_cod_database_code 4500299

loop_
_symmetry_equiv_pos_as_xyz
'x, y, z'
'-x, y, -z+1/2'
'x+1/2, y+1/2, z'
'-x+1/2, y+1/2, -z+1/2'
'-x, -y, -z'
'x, -y, z-1/2'
'-x+1/2, -y+1/2, -z'
'x+1/2, -y+1/2, z-1/2'

loop_
_atom_site_label
_atom_site_type_symbol
_atom_site_fract_x
_atom_site_fract_y
_atom_site_fract_z
_atom_site_U_iso_or_equiv
_atom_site_adp_type
_atom_site_occupancy
_atom_site_symmetry_multiplicity
_atom_site_calc_flag
_atom_site_refinement_flags
C1 C 0.09559(16) -0.1091(5) 0.5808(2) 0.0318(13) Uani 1 1 d .
C2 C 0.10673(16) -0.0201(5) 0.5506(2) 0.0323(13) Uani 1 1 d .
H2 H 0.0872 0.0202 0.5309 0.039 Uiso 1 1 calc R
C3 C 0.14751(16) 0.0092(5) 0.54990(19) 0.0277(12) Uani 1 1 d .
C4 C 0.17673(16) -0.0460(5) 0.5818(2) 0.0299(13) Uani 1 1 d .
H4 H 0.2039 -0.0255 0.5821 0.036 Uiso 1 1 calc R
C5 C 0.16435(16) -0.1320(5) 0.6130(2) 0.0299(12) Uani 1 1 d .
C6 C 0.12472(17) -0.1662(5) 0.6117(2) 0.0352(14) Uani 1 1 d .
H6 H 0.1174 -0.2274 0.6314 0.042 Uiso 1 1 calc R
C7 C 0.05263(17) -0.1454(6) 0.5803(2) 0.0361(14) Uani 1 1 d .
C8 C 0.19455(18) 0.1545(6) 0.5161(2) 0.0395(15) Uani 1 1 d .
H8 H 0.2159 0.1503 0.5416 0.047 Uiso 1 1 calc R
C9 C 0.19238(18) 0.2200(6) 0.4734(2) 0.0416(15) Uani 1 1 d .
H9 H 0.2121 0.2708 0.4645 0.050 Uiso 1 1 calc R
C10 C 0.13746(16) 0.1258(5) 0.47050(19) 0.0287(12) Uani 1 1 d .
H10 H 0.1121 0.0971 0.4598 0.034 Uiso 1 1 calc R
C11 C 0.22933(19) -0.2342(6) 0.6365(2) 0.0453(16) Uani 1 1 d .
H11 H 0.2421 -0.2289 0.6048 0.054 Uiso 1 1 calc R
C12 C 0.2429(2) -0.2879(6) 0.6803(2) 0.0475(17) Uani 1 1 d .
H12 H 0.2670 -0.3275 0.6839 0.057 Uiso 1 1 calc R
C13 C 0.18637(18) -0.2162(5) 0.6982(2) 0.0358(14) Uani 1 1 d .
H13 H 0.1636 -0.1951 0.7156 0.043 Uiso 1 1 calc R
C14 C 0.15994(18) 0.6618(6) 0.1527(2) 0.0402(15) Uani 1 1 d .
C15 C 0.15068(18) 0.5719(5) 0.1837(2) 0.0398(15) Uani 1 1 d .
H15 H 0.1696 0.5474 0.2097 0.048 Uiso 1 1 calc R
C16 C 0.11408(19) 0.5179(5) 0.1767(2) 0.0367(14) Uani 1 1 d .
C17 C 0.08527(18) 0.5540(6) 0.1385(2) 0.0396(15) Uani 1 1 d .
H17 H 0.0602 0.5188 0.1339 0.048 Uiso 1 1 calc R
C18 C 0.09478(19) 0.6433(6) 0.1075(2) 0.0403(15) Uani 1 1 d .
C19 C 0.13170(19) 0.6967(6) 0.1133(2) 0.0453(16) Uani 1 1 d .
H19 H 0.1377 0.7554 0.0911 0.054 Uiso 1 1 calc R
C20 C 0.1983(2) 0.7282(6) 0.1653(3) 0.0497(18) Uani 1 1 d .
C21 C 0.0701(2) 0.3645(6) 0.2087(2) 0.0468(17) Uani 1 1 d .
H21 H 0.0496 0.3647 0.1819 0.056 Uiso 1 1 calc R
C22 C 0.0718(2) 0.3005(6) 0.2517(3) 0.0482(17) Uani 1 1 d .
H22 H 0.0525 0.2479 0.2599 0.058 Uiso 1 1 calc R
C23 C 0.12466(18) 0.4026(5) 0.2573(2) 0.0332(13) Uani 1 1 d .
H23 H 0.1488 0.4360 0.2695 0.040 Uiso 1 1 calc R
C24 C 0.0316(2) 0.7469(8) 0.0821(3) 0.0661(12) Uani 1 1 d U
H24 H 0.0224 0.7595 0.1155 0.079 Uiso 1 1 calc R
C25 C 0.0148(2) 0.7844(8) 0.0356(3) 0.0660(12) Uani 1 1 d U
H25 H -0.0085 0.8279 0.0318 0.079 Uiso 1 1 calc R
C26 C 0.0676(2) 0.6944(6) 0.0180(2) 0.0492(11) Uani 1 1 d U
H26 H 0.0888 0.6643 0.0001 0.059 Uiso 1 1 calc R
C27 C 0.07985(18) 0.0252(5) 0.2942(2) 0.0377(14) Uani 1 1 d .
C28 C 0.11926(18) -0.0166(5) 0.3001(2) 0.0342(13) Uani 1 1 d .
C29 C 0.1380(2) -0.0540(5) 0.2557(2) 0.0416(15) Uani 1 1 d .
H29 H 0.1646 -0.0797 0.2591 0.050 Uiso 1 1 calc R
C30 C 0.1175(2) -0.0536(6) 0.2062(2) 0.0524(19) Uani 1 1 d .
H30 H 0.1307 -0.0768 0.1767 0.063 Uiso 1 1 calc R
C31 C 0.0777(2) -0.0187(6) 0.2007(3) 0.0543(19) Uani 1 1 d .
H31 H 0.0634 -0.0220 0.1681 0.065 Uiso 1 1 calc R
C32 C 0.0595(2) 0.0207(6) 0.2441(2) 0.0474(17) Uani 1 1 d .
H32 H 0.0328 0.0453 0.2402 0.057 Uiso 1 1 calc R
C33 C 0.05972(18) 0.0867(6) 0.3362(2) 0.0401(15) Uani 1 1 d .
C34 C 0.18105(18) -0.0010(5) 0.3631(2) 0.0356(14) Uani 1 1 d .
C35 C 0.1415(2) -0.0374(5) 0.3522(2) 0.0368(14) Uani 1 1 d .
C36 C 0.1249(2) -0.1086(6) 0.3883(2) 0.0455(16) Uani 1 1 d .
H36 H 0.0982 -0.1327 0.3822 0.055 Uiso 1 1 calc R
C37 C 0.1470(3) -0.1445(6) 0.4331(2) 0.054(2) Uani 1 1 d .
H37 H 0.1351 -0.1908 0.4572 0.065 Uiso 1 1 calc R
C38 C 0.1870(3) -0.1107(6) 0.4416(3) 0.0560(19) Uani 1 1 d .
H38 H 0.2025 -0.1366 0.4709 0.067 Uiso 1 1 calc R
C39 C 0.2035(2) -0.0399(6) 0.4073(2) 0.0512(18) Uani 1 1 d .
H39 H 0.2302 -0.0170 0.4134 0.061 Uiso 1 1 calc R
C40 C 0.20072(18) 0.0846(5) 0.3285(2) 0.0380(14) Uani 1 1 d .
C41 C 0.07271(19) 0.5272(5) 0.3517(2) 0.0390(14) Uani 1 1 d .
C42 C 0.11106(19) 0.5682(5) 0.3693(2) 0.0385(14) Uani 1 1 d .
C43 C 0.1305(2) 0.6435(6) 0.3374(3) 0.0509(18) Uani 1 1 d .
H43 H 0.1565 0.6684 0.3474 0.061 Uiso 1 1 calc R
C44 C 0.1114(3) 0.6809(6) 0.2913(3) 0.065(2) Uani 1 1 d .
H44 H 0.1251 0.7290 0.2698 0.077 Uiso 1 1 calc R
C45 C 0.0730(3) 0.6493(7) 0.2765(3) 0.073(3) Uani 1 1 d .
H45 H 0.0596 0.6801 0.2466 0.088 Uiso 1 1 calc R
C46 C 0.0536(2) 0.5699(6) 0.3064(3) 0.0556(19) Uani 1 1 d .
H46 H 0.0277 0.5457 0.2956 0.067 Uiso 1 1 calc R
C47 C 0.05442(19) 0.4287(6) 0.3763(2) 0.0396(15) Uani 1 1 d .
C48 C 0.1294(2) 0.5471(5) 0.4233(2) 0.0404(15) Uani 1 1 d .
C49 C 0.16901(19) 0.5108(5) 0.4343(2) 0.0399(15) Uani 1 1 d .
C50 C 0.1850(2) 0.5109(6) 0.4863(3) 0.057(2) Uani 1 1 d .
H50 H 0.2116 0.4880 0.4937 0.069 Uiso 1 1 calc R
C51 C 0.1616(3) 0.5449(8) 0.5271(3) 0.071(2) Uani 1 1 d .
H51 H 0.1727 0.5456 0.5617 0.085 Uiso 1 1 calc R
C52 C 0.1224(3) 0.5773(7) 0.5167(3) 0.065(2) Uani 1 1 d .
H52 H 0.1064 0.5972 0.5442 0.078 Uiso 1 1 calc R
C53 C 0.1068(2) 0.5805(6) 0.4658(3) 0.0502(18) Uani 1 1 d .
H53 H 0.0804 0.6056 0.4589 0.060 Uiso 1 1 calc R
C54 C 0.19568(18) 0.4669(6) 0.3928(2) 0.0395(15) Uani 1 1 d .
Cd1 Cd 0.022782(12) 0.22543(4) 0.407777(16) 0.03554(13) Uani 1 1 d .
Cd2 Cd 0.130827(12) 0.26343(4) 0.364546(15) 0.02961(12) Uani 1 1 d .
Cd3 Cd 0.229582(12) 0.31642(4) 0.307063(16) 0.03390(13) Uani 1 1 d .
N1 N 0.15646(14) 0.2006(4) 0.44450(17) 0.0312(11) Uani 1 1 d .
N2 N 0.15907(13) 0.0948(4) 0.51503(16) 0.0272(10) Uani 1 1 d .
N3 N 0.21575(16) -0.2760(4) 0.71935(19) 0.0407(12) Uani 1 1 d .
N4 N 0.19290(14) -0.1886(4) 0.64805(18) 0.0332(11) Uani 1 1 d .
N5 N 0.10663(15) 0.3246(4) 0.28226(18) 0.0367(12) Uani 1 1 d .
N6 N 0.10404(15) 0.4298(4) 0.21108(18) 0.0358(11) Uani 1 1 d .
N7 N 0.03731(17) 0.7485(6) -0.0051(2) 0.0540(11) Uani 1 1 d U
N8 N 0.06486(16) 0.6868(6) 0.0699(2) 0.0531(11) Uani 1 1 d U
O1 O 0.04542(13) -0.2403(4) 0.59866(19) 0.0553(13) Uani 1 1 d .
O2 O 0.02535(12) -0.0826(4) 0.56259(18) 0.0481(11) Uani 1 1 d .
O3 O 0.20578(15) 0.7528(5) 0.2121(2) 0.0681(16) Uani 1 1 d .
O4 O 0.22050(17) 0.7539(6) 0.1298(2) 0.086(2) Uani 1 1 d .
O5 O 0.08120(12) 0.1281(3) 0.37453(15) 0.0343(9) Uani 1 1 d .
O6 O 0.02274(14) 0.1062(6) 0.33199(19) 0.0706(17) Uani 1 1 d .
O7 O 0.18312(12) 0.1774(3) 0.32351(15) 0.0355(9) Uani 1 1 d .
O8 O 0.23259(15) 0.0605(5) 0.3090(2) 0.0690(15) Uani 1 1 d .
O9 O 0.07793(12) 0.3589(3) 0.40027(16) 0.0364(9) Uani 1 1 d .
O10 O 0.01747(14) 0.4127(5) 0.3717(2) 0.0642(14) Uani 1 1 d .
O11 O 0.18055(12) 0.3980(3) 0.35883(15) 0.0361(9) Uani 1 1 d .
O12 O 0.23113(14) 0.4969(6) 0.3936(2) 0.082(2) Uani 1 1 d .
O13 O 0.23410(17) 0.5006(4) 0.2803(2) 0.0656(15) Uani 1 1 d .

loop_
_atom_site_aniso_label
_atom_site_aniso_U_11
_atom_site_aniso_U_22
_atom_site_aniso_U_33
_atom_site_aniso_U_23
_atom_site_aniso_U_13
_atom_site_aniso_U_12
C1 0.022(3) 0.045(4) 0.027(3) 0.002(2) -0.005(2) -0.007(3)
C2 0.023(3) 0.047(4) 0.026(3) 0.005(2) -0.003(2) -0.002(3)
C3 0.028(3) 0.035(3) 0.020(3) 0.004(2) 0.001(2) -0.001(2)
C4 0.020(3) 0.042(4) 0.027(3) 0.001(2) -0.003(2) -0.004(2)
C5 0.022(3) 0.036(3) 0.031(3) 0.007(2) -0.001(2) -0.001(2)
C6 0.028(3) 0.045(4) 0.032(3) 0.011(3) -0.001(2) -0.008(3)
C7 0.022(3) 0.056(4) 0.030(3) 0.006(3) -0.001(2) -0.007(3)
C8 0.030(3) 0.051(4) 0.036(3) 0.009(3) -0.009(3) -0.015(3)
C9 0.033(3) 0.046(4) 0.045(4) 0.011(3) -0.006(3) -0.015(3)
C10 0.026(3) 0.039(3) 0.021(3) 0.002(2) -0.003(2) -0.002(3)
C11 0.035(3) 0.067(5) 0.034(3) 0.005(3) 0.006(3) 0.018(3)
C12 0.041(4) 0.060(5) 0.041(4) 0.005(3) 0.004(3) 0.021(3)
C13 0.031(3) 0.044(4) 0.033(3) 0.010(3) 0.000(2) 0.004(3)
C14 0.034(3) 0.052(4) 0.033(3) 0.008(3) -0.006(3) 0.002(3)
C15 0.037(3) 0.046(4) 0.035(3) 0.008(3) -0.009(3) 0.002(3)
C16 0.044(4) 0.039(4) 0.026(3) 0.002(2) -0.004(3) 0.002(3)
C17 0.032(3) 0.058(4) 0.027(3) 0.004(3) -0.008(2) -0.002(3)
C18 0.039(4) 0.054(4) 0.027(3) 0.013(3) -0.005(3) 0.008(3)
C19 0.037(4) 0.059(5) 0.039(3) 0.016(3) -0.007(3) 0.004(3)
C20 0.033(4) 0.055(4) 0.059(5) 0.020(4) -0.010(3) -0.004(3)
C21 0.055(4) 0.045(4) 0.038(3) 0.008(3) -0.015(3) -0.011(3)
C22 0.052(4) 0.043(4) 0.048(4) 0.007(3) -0.010(3) -0.011(3)
C23 0.034(3) 0.042(4) 0.023(3) 0.004(2) -0.002(2) 0.001(3)
C24 0.054(2) 0.106(3) 0.0381(19) 0.010(2) 0.0026(19) 0.031(2)
C25 0.053(2) 0.104(3) 0.041(2) 0.011(2) 0.0015(19) 0.032(2)
C26 0.038(2) 0.081(3) 0.0287(19) 0.011(2) -0.0040(17) 0.016(2)
C27 0.035(3) 0.046(4) 0.033(3) -0.006(3) 0.004(3) -0.009(3)
C28 0.039(3) 0.033(3) 0.031(3) -0.001(2) 0.008(3) -0.011(3)
C29 0.052(4) 0.031(4) 0.043(4) -0.002(3) 0.011(3) 0.003(3)
C30 0.079(5) 0.050(4) 0.030(3) -0.008(3) 0.018(3) -0.001(4)
C31 0.065(5) 0.062(5) 0.036(4) -0.003(3) 0.000(3) -0.014(4)
C32 0.041(4) 0.062(5) 0.038(3) -0.006(3) -0.001(3) -0.011(3)
C33 0.031(3) 0.054(4) 0.035(3) -0.002(3) 0.003(3) -0.006(3)
C34 0.038(3) 0.030(3) 0.040(3) -0.004(3) 0.005(3) 0.007(3)
C35 0.054(4) 0.024(3) 0.033(3) -0.004(2) 0.011(3) -0.001(3)
C36 0.056(4) 0.039(4) 0.043(4) -0.004(3) 0.013(3) -0.010(3)
C37 0.098(6) 0.032(4) 0.034(4) 0.000(3) 0.017(4) -0.006(4)
C38 0.083(6) 0.048(4) 0.037(4) -0.001(3) 0.004(4) 0.016(4)
C39 0.055(4) 0.060(5) 0.038(4) -0.007(3) -0.002(3) 0.022(4)
C40 0.031(3) 0.042(4) 0.042(3) -0.005(3) 0.006(3) 0.000(3)
C41 0.042(4) 0.034(4) 0.042(3) 0.002(3) 0.008(3) 0.006(3)
C42 0.049(4) 0.027(3) 0.041(3) -0.005(3) 0.010(3) 0.002(3)
C43 0.070(5) 0.034(4) 0.050(4) -0.004(3) 0.017(4) -0.013(3)
C44 0.111(7) 0.034(4) 0.050(4) 0.002(3) 0.024(5) -0.014(4)
C45 0.133(9) 0.050(5) 0.036(4) 0.010(3) 0.003(5) 0.025(5)
C46 0.057(4) 0.055(5) 0.054(4) -0.003(4) -0.002(4) 0.018(4)
C47 0.034(4) 0.043(4) 0.042(3) 0.000(3) 0.003(3) -0.004(3)
C48 0.048(4) 0.037(4) 0.038(3) -0.007(3) 0.010(3) -0.010(3)
C49 0.045(4) 0.039(4) 0.037(3) -0.007(3) 0.006(3) -0.016(3)
C50 0.068(5) 0.061(5) 0.042(4) -0.012(3) -0.006(4) -0.012(4)
C51 0.093(7) 0.084(6) 0.036(4) -0.016(4) 0.003(4) -0.023(5)
C52 0.087(6) 0.066(5) 0.044(4) -0.019(4) 0.024(4) -0.019(5)
C53 0.059(4) 0.049(4) 0.045(4) -0.010(3) 0.023(3) -0.014(4)
C54 0.032(3) 0.050(4) 0.035(3) -0.001(3) -0.004(3) -0.008(3)
Cd1 0.0242(2) 0.0528(3) 0.0294(2) -0.00693(19) -0.00042(17) -0.0099(2)
Cd2 0.0257(2) 0.0363(3) 0.0270(2) 0.00716(17) 0.00189(16) -0.00195(18)
Cd3 0.0257(2) 0.0438(3) 0.0321(2) -0.00381(19) 0.00089(17) -0.00382(19)
N1 0.030(2) 0.034(3) 0.030(2) 0.005(2) -0.002(2) -0.003(2)
N2 0.025(2) 0.031(3) 0.025(2) 0.0015(19) -0.0016(18) -0.004(2)
N3 0.040(3) 0.045(3) 0.037(3) 0.009(2) 0.002(2) 0.016(3)
N4 0.028(3) 0.039(3) 0.032(3) 0.008(2) 0.000(2) 0.002(2)
N5 0.038(3) 0.042(3) 0.030(3) 0.002(2) -0.002(2) 0.005(2)
N6 0.039(3) 0.040(3) 0.028(2) 0.001(2) -0.003(2) 0.001(2)
N7 0.042(2) 0.087(3) 0.0326(18) 0.011(2) -0.0026(17) 0.023(2)
N8 0.041(2) 0.089(3) 0.0291(18) 0.011(2) -0.0006(17) 0.019(2)
O1 0.032(2) 0.072(4) 0.062(3) 0.024(3) -0.003(2) -0.018(2)
O2 0.024(2) 0.060(3) 0.060(3) 0.009(2) -0.004(2) -0.009(2)
O3 0.039(3) 0.095(5) 0.070(4) -0.030(3) -0.004(2) -0.004(3)
O4 0.063(4) 0.129(6) 0.063(4) 0.045(4) -0.022(3) -0.043(4)
O5 0.037(2) 0.033(2) 0.033(2) -0.0063(17) 0.0063(18) -0.0032(18)
O6 0.035(3) 0.125(5) 0.052(3) -0.028(3) 0.004(2) -0.003(3)
O7 0.035(2) 0.032(2) 0.039(2) 0.0049(18) 0.0084(18) 0.0006(19)
O8 0.057(3) 0.065(4) 0.088(4) 0.002(3) 0.036(3) 0.011(3)
O9 0.038(2) 0.029(2) 0.044(2) 0.0012(18) 0.0148(19) -0.0042(19)
O10 0.036(3) 0.084(4) 0.071(3) 0.011(3) -0.006(2) -0.014(3)
O11 0.038(2) 0.036(2) 0.036(2) -0.0049(18) 0.0137(18) -0.0071(19)
O12 0.034(3) 0.152(6) 0.061(3) -0.027(4) 0.004(2) -0.031(3)
O13 0.092(4) 0.048(3) 0.058(3) -0.003(2) 0.017(3) -0.013(3)

loop_
_atom_type_symbol
_atom_type_description
_atom_type_scat_dispersion_real
_atom_type_scat_dispersion_imag
_atom_type_scat_source
C C 0.0033 0.0016 'International Tables Vol C Tables 4.2.6.8 and 6.1.1.4'
H H 0.0000 0.0000 'International Tables Vol C Tables 4.2.6.8 and 6.1.1.4'
N N 0.0061 0.0033 'International Tables Vol C Tables 4.2.6.8 and 6.1.1.4'
O O 0.0106 0.0060 'International Tables Vol C Tables 4.2.6.8 and 6.1.1.4'
Cd Cd -0.8075 1.2024 'International Tables Vol C Tables 4.2.6.8 and 6.1.1.4'

loop_
_geom_angle_atom_site_label_1
_geom_angle_atom_site_label_2
_geom_angle_atom_site_label_3
_geom_angle
_geom_angle_site_symmetry_1
_geom_angle_site_symmetry_3
C2 C1 C6 120.0(5) . .
C2 C1 C7 120.6(5) . .
C6 C1 C7 119.4(5) . .
C1 C2 C3 119.5(5) . .
C1 C2 H2 120.3 . .
C3 C2 H2 120.3 . .
C4 C3 C2 120.6(5) . .
C4 C3 N2 120.4(5) . .
C2 C3 N2 119.0(5) . .
C5 C4 C3 118.3(5) . .
C5 C4 H4 120.9 . .
C3 C4 H4 120.9 . .
C6 C5 C4 121.7(5) . .
C6 C5 N4 117.8(5) . .
C4 C5 N4 120.5(5) . .
C5 C6 C1 119.7(5) . .
C5 C6 H6 120.1 . .
C1 C6 H6 120.1 . .
O2 C7 O1 122.4(5) . .
O2 C7 C1 119.9(6) . .
O1 C7 C1 117.6(5) . .
O2 C7 Cd1 66.6(3) . 5_556
O1 C7 Cd1 56.0(3) . 5_556
C1 C7 Cd1 172.1(4) . 5_556
C9 C8 N2 106.6(5) . .
C9 C8 H8 126.7 . .
N2 C8 H8 126.7 . .
C8 C9 N1 109.6(5) . .
C8 C9 H9 125.2 . .
N1 C9 H9 125.2 . .
N1 C10 N2 111.6(5) . .
N1 C10 H10 124.2 . .
N2 C10 H10 124.2 . .
C12 C11 N4 105.7(5) . .
C12 C11 H11 127.2 . .
N4 C11 H11 127.2 . .
C11 C12 N3 110.3(6) . .
C11 C12 H12 124.9 . .
N3 C12 H12 124.9 . .
N3 C13 N4 111.8(5) . .
N3 C13 H13 124.1 . .
N4 C13 H13 124.1 . .
C15 C14 C19 118.9(6) . .
C15 C14 C20 120.1(5) . .
C19 C14 C20 120.7(6) . .
C16 C15 C14 121.2(5) . .
C16 C15 H15 119.4 . .
C14 C15 H15 119.4 . .
C15 C16 C17 120.3(6) . .
C15 C16 N6 120.5(5) . .
C17 C16 N6 119.1(6) . .
C18 C17 C16 118.2(6) . .
C18 C17 H17 120.9 . .
C16 C17 H17 120.9 . .
C17 C18 C19 122.2(5) . .
C17 C18 N8 119.6(6) . .
C19 C18 N8 118.1(6) . .
C18 C19 C14 119.1(6) . .
C18 C19 H19 120.4 . .
C14 C19 H19 120.4 . .
O4 C20 O3 123.3(7) . .
O4 C20 C14 120.2(7) . .
O3 C20 C14 116.6(6) . .
O4 C20 Cd3 62.1(4) . 4
O3 C20 Cd3 61.7(4) . 4
C14 C20 Cd3 171.5(5) . 4
C22 C21 N6 107.4(5) . .
C22 C21 H21 126.3 . .
N6 C21 H21 126.3 . .
C21 C22 N5 109.4(6) . .
C21 C22 H22 125.3 . .
N5 C22 H22 125.3 . .
N5 C23 N6 112.0(5) . .
N5 C23 H23 124.0 . .
N6 C23 H23 124.0 . .
C25 C24 N8 106.0(6) . .
C25 C24 H24 127.0 . .
N8 C24 H24 127.0 . .
C24 C25 N7 109.7(6) . .
C24 C25 H25 125.2 . .
N7 C25 H25 125.2 . .
N7 C26 N8 112.7(6) . .
N7 C26 H26 123.6 . .
N8 C26 H26 123.6 . .
C28 C27 C32 118.6(6) . .
C28 C27 C33 123.8(5) . .
C32 C27 C33 117.2(6) . .
C29 C28 C27 119.0(5) . .
C29 C28 C35 116.2(6) . .
C27 C28 C35 124.3(5) . .
C30 C29 C28 120.9(6) . .
C30 C29 H29 119.6 . .
C28 C29 H29 119.6 . .
C31 C30 C29 120.2(6) . .
C31 C30 H30 119.9 . .
C29 C30 H30 119.9 . .
C32 C31 C30 119.0(6) . .
C32 C31 H31 120.5 . .
C30 C31 H31 120.5 . .
C31 C32 C27 122.0(7) . .
C31 C32 H32 119.0 . .
C27 C32 H32 119.0 . .
O6 C33 O5 119.6(6) . .
O6 C33 C27 120.8(6) . .
O5 C33 C27 119.4(5) . .
C35 C34 C39 120.3(6) . .
C35 C34 C40 121.7(5) . .
C39 C34 C40 117.9(6) . .
C34 C35 C36 117.8(6) . .
C34 C35 C28 122.1(5) . .
C36 C35 C28 119.5(6) . .
C37 C36 C35 121.5(7) . .
C37 C36 H36 119.2 . .
C35 C36 H36 119.2 . .
C36 C37 C38 119.3(7) . .
C36 C37 H37 120.3 . .
C38 C37 H37 120.3 . .
C39 C38 C37 119.8(7) . .
C39 C38 H38 120.1 . .
C37 C38 H38 120.1 . .
C38 C39 C34 121.2(7) . .
C38 C39 H39 119.4 . .
C34 C39 H39 119.4 . .
O8 C40 O7 124.8(6) . .
O8 C40 C34 118.6(6) . .
O7 C40 C34 116.5(5) . .
C46 C41 C42 119.5(6) . .
C46 C41 C47 118.0(6) . .
C42 C41 C47 121.9(6) . .
C43 C42 C41 118.7(6) . .
C43 C42 C48 117.9(6) . .
C41 C42 C48 122.8(6) . .
C44 C43 C42 120.1(7) . .
C44 C43 H43 119.9 . .
C42 C43 H43 119.9 . .
C45 C44 C43 121.5(7) . .
C45 C44 H44 119.3 . .
C43 C44 H44 119.3 . .
C44 C45 C46 119.4(7) . .
C44 C45 H45 120.3 . .
C46 C45 H45 120.3 . .
C41 C46 C45 120.4(8) . .
C41 C46 H46 119.8 . .
C45 C46 H46 119.8 . .
O10 C47 O9 121.0(6) . .
O10 C47 C41 120.6(6) . .
O9 C47 C41 118.4(5) . .
C49 C48 C53 118.2(6) . .
C49 C48 C42 124.4(6) . .
C53 C48 C42 116.8(6) . .
C48 C49 C50 119.3(6) . .
C48 C49 C54 123.5(5) . .
C50 C49 C54 117.2(6) . .
C51 C50 C49 120.7(8) . .
C51 C50 H50 119.6 . .
C49 C50 H50 119.6 . .
C52 C51 C50 120.1(7) . .
C52 C51 H51 120.0 . .
C50 C51 H51 120.0 . .
C51 C52 C53 119.7(7) . .
C51 C52 H52 120.2 . .
C53 C52 H52 120.2 . .
C52 C53 C48 122.0(7) . .
C52 C53 H53 119.0 . .
C48 C53 H53 119.0 . .
O12 C54 O11 122.6(6) . .
O12 C54 C49 118.8(6) . .
O11 C54 C49 118.5(5) . .
O1 Cd1 N7 102.42(19) 5_556 6_566
O1 Cd1 O6 91.99(18) 5_556 .
N7 Cd1 O6 149.1(2) 6_566 .
O1 Cd1 O10 81.34(17) 5_556 .
N7 Cd1 O10 104.3(2) 6_566 .
O6 Cd1 O10 104.8(2) . .
O1 Cd1 O9 133.46(16) 5_556 .
N7 Cd1 O9 82.40(17) 6_566 .
O6 Cd1 O9 107.25(16) . .
O10 Cd1 O9 53.17(14) . .
O1 Cd1 O5 144.71(17) 5_556 .
N7 Cd1 O5 106.06(18) 6_566 .
O6 Cd1 O5 53.27(14) . .
O10 Cd1 O5 110.74(15) . .
O9 Cd1 O5 71.44(13) . .
O1 Cd1 O2 54.79(16) 5_556 5_556
N7 Cd1 O2 84.44(18) 6_566 5_556
O6 Cd1 O2 81.86(17) . 5_556
O10 Cd1 O2 136.03(15) . 5_556
O9 Cd1 O2 165.93(14) . 5_556
O5 Cd1 O2 107.70(15) . 5_556
O1 Cd1 C7 27.61(18) 5_556 5_556
N7 Cd1 C7 94.88(18) 6_566 5_556
O6 Cd1 C7 85.34(18) . 5_556
O10 Cd1 C7 108.95(18) . 5_556
O9 Cd1 C7 159.77(18) . 5_556
O5 Cd1 C7 128.15(17) . 5_556
O2 Cd1 C7 27.23(16) 5_556 5_556
N1 Cd2 O7 90.21(15) . .
N1 Cd2 N5 178.15(17) . .
O7 Cd2 N5 87.94(16) . .
N1 Cd2 O11 93.38(15) . .
O7 Cd2 O11 74.58(14) . .
N5 Cd2 O11 86.03(16) . .
N1 Cd2 O9 93.77(16) . .
O7 Cd2 O9 175.64(14) . .
N5 Cd2 O9 88.07(16) . .
O11 Cd2 O9 103.37(14) . .
N1 Cd2 O5 84.23(15) . .
O7 Cd2 O5 106.49(14) . .
N5 Cd2 O5 96.40(16) . .
O11 Cd2 O5 177.36(13) . .
O9 Cd2 O5 75.73(14) . .
N3 Cd3 O7 85.70(16) 6 .
N3 Cd3 O13 86.05(18) 6 .
O7 Cd3 O13 142.43(17) . .
N3 Cd3 O3 82.13(19) 6 4_545
O7 Cd3 O3 114.87(17) . 4_545
O13 Cd3 O3 100.1(2) . 4_545
N3 Cd3 O4 133.11(19) 6 4_545
O7 Cd3 O4 95.3(2) . 4_545
O13 Cd3 O4 116.7(2) . 4_545
O3 Cd3 O4 54.99(19) 4_545 4_545
N3 Cd3 O11 121.54(17) 6 .
O7 Cd3 O11 73.59(14) . .
O13 Cd3 O11 79.87(17) . .
O3 Cd3 O11 156.09(17) 4_545 .
O4 Cd3 O11 103.33(17) 4_545 .
N3 Cd3 C20 107.2(2) 6 4_545
O7 Cd3 C20 104.8(2) . 4_545
O13 Cd3 C20 112.7(2) . 4_545
O3 Cd3 C20 27.6(2) 4_545 4_545
O4 Cd3 C20 27.6(2) 4_545 4_545
O11 Cd3 C20 130.67(19) . 4_545
C10 N1 C9 105.9(4) . .
C10 N1 Cd2 121.1(4) . .
C9 N1 Cd2 132.9(4) . .
C10 N2 C8 106.3(5) . .
C10 N2 C3 124.8(4) . .
C8 N2 C3 128.7(4) . .
C13 N3 C12 105.1(5) . .
C13 N3 Cd3 128.3(4) . 6_556
C12 N3 Cd3 124.9(4) . 6_556
C13 N4 C11 107.1(5) . .
C13 N4 C5 124.8(5) . .
C11 N4 C5 127.8(5) . .
C23 N5 C22 105.6(5) . .
C23 N5 Cd2 121.8(4) . .
C22 N5 Cd2 132.4(4) . .
C23 N6 C21 105.6(5) . .
C23 N6 C16 125.7(5) . .
C21 N6 C16 128.3(5) . .
C26 N7 C25 104.6(5) . .
C26 N7 Cd1 128.6(5) . 6_565
C25 N7 Cd1 126.7(4) . 6_565
C26 N8 C24 106.8(5) . .
C26 N8 C18 127.1(6) . .
C24 N8 C18 125.1(5) . .
C7 O1 Cd1 96.3(4) . 5_556
C7 O2 Cd1 86.2(4) . 5_556
C20 O3 Cd3 90.7(4) . 4
C20 O4 Cd3 90.3(4) . 4
C33 O5 Cd2 123.6(4) . .
C33 O5 Cd1 92.0(4) . .
Cd2 O5 Cd1 106.02(15) . .
C33 O6 Cd1 95.1(4) . .
C40 O7 Cd2 134.6(4) . .
C40 O7 Cd3 110.5(4) . .
Cd2 O7 Cd3 106.05(16) . .
C47 O9 Cd2 126.3(4) . .
C47 O9 Cd1 91.9(4) . .
Cd2 O9 Cd1 106.66(16) . .
C47 O10 Cd1 93.4(4) . .
C54 O11 Cd2 131.5(4) . .
C54 O11 Cd3 113.1(4) . .
Cd2 O11 Cd3 104.86(16) . .

loop_
_geom_bond_atom_site_label_1
_geom_bond_atom_site_label_2
_geom_bond_distance
_geom_bond_site_symmetry_2
C1 C2 1.379(8) .
C1 C6 1.386(8) .
C1 C7 1.483(7) .
C2 C3 1.393(8) .
C2 H2 0.9300 .
C3 C4 1.392(7) .
C3 N2 1.423(7) .
C4 C5 1.377(8) .
C4 H4 0.9300 .
C5 C6 1.370(8) .
C5 N4 1.431(7) .
C6 H6 0.9300 .
C7 O2 1.239(7) .
C7 O1 1.260(8) .
C7 Cd1 2.702(6) 5_556
C8 C9 1.338(8) .
C8 N2 1.373(7) .
C8 H8 0.9300 .
C9 N1 1.377(7) .
C9 H9 0.9300 .
C10 N1 1.298(7) .
C10 N2 1.353(6) .
C10 H10 0.9300 .
C11 C12 1.340(9) .
C11 N4 1.369(8) .
C11 H11 0.9300 .
C12 N3 1.380(8) .
C12 H12 0.9300 .
C13 N3 1.298(7) .
C13 N4 1.343(7) .
C13 H13 0.9300 .
C14 C15 1.381(9) .
C14 C19 1.392(8) .
C14 C20 1.516(9) .
C15 C16 1.374(8) .
C15 H15 0.9300 .
C16 C17 1.388(8) .
C16 N6 1.423(7) .
C17 C18 1.377(9) .
C17 H17 0.9300 .
C18 C19 1.378(9) .
C18 N8 1.434(7) .
C19 H19 0.9300 .
C20 O4 1.232(9) .
C20 O3 1.233(9) .
C20 Cd3 2.663(7) 4
C21 C22 1.335(9) .
C21 N6 1.367(8) .
C21 H21 0.9300 .
C22 N5 1.380(8) .
C22 H22 0.9300 .
C23 N5 1.296(7) .
C23 N6 1.361(7) .
C23 H23 0.9300 .
C24 C25 1.351(10) .
C24 N8 1.364(9) .
C24 H24 0.9300 .
C25 N7 1.375(9) .
C25 H25 0.9300 .
C26 N7 1.303(8) .
C26 N8 1.326(8) .
C26 H26 0.9300 .
C27 C28 1.395(8) .
C27 C32 1.405(8) .
C27 C33 1.485(8) .
C28 C29 1.392(8) .
C28 C35 1.495(8) .
C29 C30 1.391(9) .
C29 H29 0.9300 .
C30 C31 1.379(10) .
C30 H30 0.9300 .
C31 C32 1.368(9) .
C31 H31 0.9300 .
C32 H32 0.9300 .
C33 O6 1.242(7) .
C33 O5 1.272(7) .
C34 C35 1.389(8) .
C34 C39 1.389(8) .
C34 C40 1.521(9) .
C35 C36 1.390(8) .
C36 C37 1.384(9) .
C36 H36 0.9300 .
C37 C38 1.389(11) .
C37 H37 0.9300 .
C38 C39 1.353(10) .
C38 H38 0.9300 .
C39 H39 0.9300 .
C40 O8 1.223(7) .
C40 O7 1.261(7) .
C41 C46 1.380(9) .
C41 C42 1.407(9) .
C41 C47 1.482(9) .
C42 C43 1.395(9) .
C42 C48 1.489(9) .
C43 C44 1.371(11) .
C43 H43 0.9300 .
C44 C45 1.357(12) .
C44 H44 0.9300 .
C45 C46 1.396(11) .
C45 H45 0.9300 .
C46 H46 0.9300 .
C47 O10 1.234(7) .
C47 O9 1.274(7) .
C48 C49 1.391(9) .
C48 C53 1.403(8) .
C49 C50 1.392(9) .
C49 C54 1.505(9) .
C50 C51 1.389(11) .
C50 H50 0.9300 .
C51 C52 1.363(12) .
C51 H51 0.9300 .
C52 C53 1.364(10) .
C52 H52 0.9300 .
C53 H53 0.9300 .
C54 O12 1.224(7) .
C54 O11 1.277(7) .
Cd1 O1 2.255(4) 5_556
Cd1 N7 2.257(5) 6_566
Cd1 O6 2.398(5) .
Cd1 O10 2.434(6) .
Cd1 O9 2.443(4) .
Cd1 O5 2.447(4) .
Cd1 O2 2.485(4) 5_556
Cd1 C7 2.702(6) 5_556
Cd2 N1 2.281(4) .
Cd2 O7 2.311(4) .
Cd2 N5 2.312(5) .
Cd2 O11 2.315(4) .
Cd2 O9 2.318(4) .
Cd2 O5 2.334(4) .
Cd3 N3 2.297(5) 6
Cd3 O7 2.323(4) .
Cd3 O13 2.324(5) .
Cd3 O3 2.344(5) 4_545
Cd3 O4 2.353(5) 4_545
Cd3 O11 2.356(4) .
Cd3 C20 2.663(7) 4_545
N3 Cd3 2.297(5) 6_556
N7 Cd1 2.257(5) 6_565
O1 Cd1 2.255(4) 5_556
O2 Cd1 2.485(4) 5_556
O3 Cd3 2.344(5) 4
O4 Cd3 2.353(5) 4

loop_
_geom_torsion_atom_site_label_1
_geom_torsion_atom_site_label_2
_geom_torsion_atom_site_label_3
_geom_torsion_atom_site_label_4
_geom_torsion
_geom_torsion_site_symmetry_1
_geom_torsion_site_symmetry_4
C6 C1 C2 C3 2.4(9) . .
C7 C1 C2 C3 -177.1(5) . .
C1 C2 C3 C4 -4.0(9) . .
C1 C2 C3 N2 174.4(5) . .
C2 C3 C4 C5 1.6(8) . .
N2 C3 C4 C5 -176.8(5) . .
C3 C4 C5 C6 2.4(9) . .
C3 C4 C5 N4 -177.5(5) . .
C4 C5 C6 C1 -4.0(9) . .
N4 C5 C6 C1 175.9(5) . .
C2 C1 C6 C5 1.5(9) . .
C7 C1 C6 C5 -178.9(6) . .
C2 C1 C7 O2 -16.1(9) . .
C6 C1 C7 O2 164.4(6) . .
C2 C1 C7 O1 164.4(6) . .
C6 C1 C7 O1 -15.1(9) . .
N2 C8 C9 N1 -1.5(8) . .
N4 C11 C12 N3 -0.6(8) . .
C19 C14 C15 C16 -1.0(10) . .
C20 C14 C15 C16 172.8(6) . .
C14 C15 C16 C17 -0.7(10) . .
C14 C15 C16 N6 -176.1(6) . .
C15 C16 C17 C18 1.1(9) . .
N6 C16 C17 C18 176.5(6) . .
C16 C17 C18 C19 0.3(10) . .
C16 C17 C18 N8 -176.2(6) . .
C17 C18 C19 C14 -2.0(10) . .
N8 C18 C19 C14 174.5(6) . .
C15 C14 C19 C18 2.4(10) . .
C20 C14 C19 C18 -171.4(6) . .
C19 C14 C20 O4 -52.2(10) . .
C15 C14 C20 O3 -45.2(10) . .
C19 C14 C20 O3 128.5(7) . .
N6 C21 C22 N5 0.4(8) . .
N8 C24 C25 N7 -0.2(11) . .
C32 C27 C28 C29 4.4(9) . .
C33 C27 C28 C29 -167.9(6) . .
C32 C27 C28 C35 -167.7(6) . .
C33 C27 C28 C35 20.0(10) . .
C27 C28 C29 C30 -2.1(9) . .
C35 C28 C29 C30 170.6(6) . .
C28 C29 C30 C31 -1.8(10) . .
C29 C30 C31 C32 3.4(11) . .
C30 C31 C32 C27 -1.0(11) . .
C28 C27 C32 C31 -2.9(10) . .
C33 C27 C32 C31 169.9(7) . .
C28 C27 C33 O6 -168.3(7) . .
C32 C27 C33 O6 19.4(10) . .
C28 C27 C33 O5 17.8(10) . .
C32 C27 C33 O5 -154.6(6) . .
C39 C34 C35 C36 3.4(9) . .
C40 C34 C35 C36 -174.7(5) . .
C39 C34 C35 C28 -167.4(6) . .
C40 C34 C35 C28 14.5(9) . .
C29 C28 C35 C34 55.7(8) . .
C27 C28 C35 C34 -132.0(6) . .
C29 C28 C35 C36 -114.9(7) . .
C27 C28 C35 C36 57.4(9) . .
C34 C35 C36 C37 -1.5(9) . .
C28 C35 C36 C37 169.5(6) . .
C35 C36 C37 C38 -1.4(10) . .
C36 C37 C38 C39 2.5(10) . .
C37 C38 C39 C34 -0.6(10) . .
C35 C34 C39 C38 -2.4(10) . .
C40 C34 C39 C38 175.8(6) . .
C35 C34 C40 O8 -123.6(7) . .
C39 C34 C40 O8 58.3(8) . .
C35 C34 C40 O7 58.5(8) . .
C39 C34 C40 O7 -119.7(6) . .
C46 C41 C42 C43 -6.2(9) . .
C47 C41 C42 C43 165.3(6) . .
C46 C41 C42 C48 165.3(6) . .
C47 C41 C42 C48 -23.2(9) . .
C41 C42 C43 C44 3.5(10) . .
C48 C42 C43 C44 -168.4(6) . .
C42 C43 C44 C45 2.3(11) . .
C43 C44 C45 C46 -5.4(12) . .
C42 C41 C46 C45 3.2(10) . .
C47 C41 C46 C45 -168.6(6) . .
C44 C45 C46 C41 2.5(11) . .
C46 C41 C47 O10 -29.3(9) . .
C42 C41 C47 O10 159.1(6) . .
C46 C41 C47 O9 147.8(6) . .
C42 C41 C47 O9 -23.8(9) . .
C43 C42 C48 C49 -56.4(9) . .
C41 C42 C48 C49 132.1(7) . .
C43 C42 C48 C53 114.8(7) . .
C41 C42 C48 C53 -56.8(8) . .
C53 C48 C49 C50 -1.3(9) . .
C42 C48 C49 C50 169.8(6) . .
C53 C48 C49 C54 176.6(6) . .
C42 C48 C49 C54 -12.4(10) . .
C48 C49 C50 C51 1.1(11) . .
C54 C49 C50 C51 -176.8(7) . .
C49 C50 C51 C52 0.8(13) . .
C50 C51 C52 C53 -2.7(13) . .
C51 C52 C53 C48 2.6(12) . .
C49 C48 C53 C52 -0.6(10) . .
C42 C48 C53 C52 -172.3(7) . .
C48 C49 C54 O12 136.7(7) . .
C50 C49 C54 O12 -45.4(10) . .
C48 C49 C54 O11 -44.8(9) . .
C50 C49 C54 O11 133.1(6) . .
N2 C10 N1 C9 0.0(7) . .
N2 C10 N1 Cd2 175.8(3) . .
C8 C9 N1 C10 0.9(7) . .
C8 C9 N1 Cd2 -174.2(4) . .
O7 Cd2 N1 C10 -111.3(4) . .
O11 Cd2 N1 C10 174.1(4) . .
O9 Cd2 N1 C10 70.5(4) . .
O5 Cd2 N1 C10 -4.8(4) . .
O7 Cd2 N1 C9 63.2(6) . .
O11 Cd2 N1 C9 -11.4(6) . .
O9 Cd2 N1 C9 -115.0(6) . .
O5 Cd2 N1 C9 169.8(6) . .
N1 C10 N2 C8 -0.9(7) . .
N1 C10 N2 C3 -175.7(5) . .
C9 C8 N2 C10 1.4(7) . .
C9 C8 N2 C3 175.9(6) . .
C4 C3 N2 C10 155.2(5) . .
C2 C3 N2 C10 -23.3(8) . .
C4 C3 N2 C8 -18.5(9) . .
C2 C3 N2 C8 163.1(6) . .
N4 C13 N3 C12 -0.2(8) . .
N4 C13 N3 Cd3 165.3(4) . 6_556
C11 C12 N3 C13 0.5(8) . .
C11 C12 N3 Cd3 -165.7(5) . 6_556
N3 C13 N4 C11 -0.2(8) . .
N3 C13 N4 C5 174.0(5) . .
C12 C11 N4 C13 0.4(8) . .
C12 C11 N4 C5 -173.5(6) . .
C6 C5 N4 C13 -44.1(9) . .
C4 C5 N4 C13 135.9(6) . .
C6 C5 N4 C11 128.9(7) . .
C4 C5 N4 C11 -51.2(9) . .
N6 C23 N5 C22 -1.4(7) . .
N6 C23 N5 Cd2 -176.5(4) . .
C21 C22 N5 C23 0.6(8) . .
C21 C22 N5 Cd2 175.0(5) . .
O7 Cd2 N5 C23 -72.7(5) . .
O11 Cd2 N5 C23 2.0(5) . .
O9 Cd2 N5 C23 105.6(5) . .
O5 Cd2 N5 C23 -179.0(5) . .
O7 Cd2 N5 C22 113.8(6) . .
O11 Cd2 N5 C22 -171.5(6) . .
O9 Cd2 N5 C22 -68.0(6) . .
O5 Cd2 N5 C22 7.4(6) . .
N5 C23 N6 C21 1.7(7) . .
N5 C23 N6 C16 174.7(5) . .
C22 C21 N6 C23 -1.2(7) . .
C22 C21 N6 C16 -174.0(6) . .
C15 C16 N6 C23 11.5(9) . .
C17 C16 N6 C23 -163.9(6) . .
C15 C16 N6 C21 -177.0(6) . .
C17 C16 N6 C21 7.6(9) . .
N8 C26 N7 C25 4.0(10) . .
N8 C26 N7 Cd1 -174.1(5) . 6_565
C24 C25 N7 C26 -2.2(10) . .
C24 C25 N7 Cd1 175.9(6) . 6_565
N7 C26 N8 C24 -4.2(10) . .
N7 C26 N8 C18 -173.1(7) . .
C25 C24 N8 C26 2.5(10) . .
C25 C24 N8 C18 171.7(7) . .
C17 C18 N8 C26 -120.5(8) . .
C19 C18 N8 C26 62.9(10) . .
C17 C18 N8 C24 72.6(10) . .
C19 C18 N8 C24 -104.1(9) . .
O2 C7 O1 Cd1 -5.0(7) . 5_556
C1 C7 O1 Cd1 174.4(4) . 5_556
O1 C7 O2 Cd1 4.5(6) . 5_556
C1 C7 O2 Cd1 -174.9(5) . 5_556
O4 C20 O3 Cd3 -8.7(8) . 4
C14 C20 O3 Cd3 170.6(5) . 4
O3 C20 O4 Cd3 8.6(8) . 4
C14 C20 O4 Cd3 -170.6(6) . 4
O6 C33 O5 Cd2 -112.7(6) . .
C27 C33 O5 Cd2 61.4(7) . .
O6 C33 O5 Cd1 -1.9(7) . .
C27 C33 O5 Cd1 172.2(5) . .
N1 Cd2 O5 C33 -158.1(5) . .
O7 Cd2 O5 C33 -69.6(5) . .
N5 Cd2 O5 C33 20.2(5) . .
O9 Cd2 O5 C33 106.6(5) . .
N1 Cd2 O5 Cd1 98.37(17) . .
O7 Cd2 O5 Cd1 -173.12(13) . .
N5 Cd2 O5 Cd1 -83.38(17) . .
O9 Cd2 O5 Cd1 2.98(14) . .
O1 Cd1 O5 C33 12.6(5) 5_556 .
N7 Cd1 O5 C33 155.2(4) 6_566 .
O6 Cd1 O5 C33 1.1(4) . .
O10 Cd1 O5 C33 -92.2(4) . .
O9 Cd1 O5 C33 -128.8(4) . .
O2 Cd1 O5 C33 66.0(4) 5_556 .
C7 Cd1 O5 C33 45.4(4) 5_556 .
O1 Cd1 O5 Cd2 138.5(2) 5_556 .
N7 Cd1 O5 Cd2 -78.9(2) 6_566 .
O6 Cd1 O5 Cd2 127.0(3) . .
O10 Cd1 O5 Cd2 33.67(19) . .
O9 Cd1 O5 Cd2 -2.89(14) . .
O2 Cd1 O5 Cd2 -168.11(14) 5_556 .
C7 Cd1 O5 Cd2 171.31(16) 5_556 .
O5 C33 O6 Cd1 1.9(7) . .
C27 C33 O6 Cd1 -172.0(5) . .
O1 Cd1 O6 C33 -174.4(5) 5_556 .
N7 Cd1 O6 C33 -55.9(6) 6_566 .
O10 Cd1 O6 C33 104.0(5) . .
O9 Cd1 O6 C33 48.6(5) . .
O5 Cd1 O6 C33 -1.1(4) . .
O2 Cd1 O6 C33 -120.4(5) 5_556 .
C7 Cd1 O6 C33 -147.6(5) 5_556 .
O8 C40 O7 Cd2 -167.1(5) . .
C34 C40 O7 Cd2 10.7(8) . .
O8 C40 O7 Cd3 -25.5(8) . .
C34 C40 O7 Cd3 152.3(4) . .
N1 Cd2 O7 C40 41.8(5) . .
N5 Cd2 O7 C40 -138.3(5) . .
O11 Cd2 O7 C40 135.2(6) . .
O5 Cd2 O7 C40 -42.2(6) . .
N1 Cd2 O7 Cd3 -100.91(17) . .
N5 Cd2 O7 Cd3 78.98(18) . .
O11 Cd2 O7 Cd3 -7.47(14) . .
O5 Cd2 O7 Cd3 175.04(14) . .
N3 Cd3 O7 C40 90.1(4) 6 .
O13 Cd3 O7 C40 167.9(4) . .
O3 Cd3 O7 C40 10.8(4) 4_545 .
O4 Cd3 O7 C40 -42.9(4) 4_545 .
O11 Cd3 O7 C40 -145.2(4) . .
C20 Cd3 O7 C40 -16.6(4) 4_545 .
N3 Cd3 O7 Cd2 -117.31(19) 6 .
O13 Cd3 O7 Cd2 -39.5(3) . .
O3 Cd3 O7 Cd2 163.43(17) 4_545 .
O4 Cd3 O7 Cd2 109.75(18) 4_545 .
O11 Cd3 O7 Cd2 7.37(14) . .
C20 Cd3 O7 Cd2 136.1(2) 4_545 .
O10 C47 O9 Cd2 119.9(6) . .
C41 C47 O9 Cd2 -57.2(7) . .
O10 C47 O9 Cd1 7.5(6) . .
C41 C47 O9 Cd1 -169.6(5) . .
N1 Cd2 O9 C47 168.7(5) . .
N5 Cd2 O9 C47 -11.2(5) . .
O11 Cd2 O9 C47 74.3(5) . .
O5 Cd2 O9 C47 -108.3(5) . .
N1 Cd2 O9 Cd1 -86.06(18) . .
N5 Cd2 O9 Cd1 94.11(18) . .
O11 Cd2 O9 Cd1 179.56(14) . .
O5 Cd2 O9 Cd1 -3.00(14) . .
O1 Cd1 O9 C47 -18.4(4) 5_556 .
N7 Cd1 O9 C47 -118.3(4) 6_566 .
O6 Cd1 O9 C47 91.7(4) . .
O10 Cd1 O9 C47 -4.1(3) . .
O5 Cd1 O9 C47 131.8(4) . .
O2 Cd1 O9 C47 -139.3(6) 5_556 .
C7 Cd1 O9 C47 -34.9(6) 5_556 .
O1 Cd1 O9 Cd2 -147.32(19) 5_556 .
N7 Cd1 O9 Cd2 112.7(2) 6_566 .
O6 Cd1 O9 Cd2 -37.2(2) . .
O10 Cd1 O9 Cd2 -133.0(2) . .
O5 Cd1 O9 Cd2 2.92(14) . .
O2 Cd1 O9 Cd2 91.8(6) 5_556 .
C7 Cd1 O9 Cd2 -163.8(4) 5_556 .
O9 C47 O10 Cd1 -7.5(6) . .
C41 C47 O10 Cd1 169.5(5) . .
O1 Cd1 O10 C47 173.7(4) 5_556 .
N7 Cd1 O10 C47 73.0(4) 6_566 .
O6 Cd1 O10 C47 -96.5(4) . .
O9 Cd1 O10 C47 4.2(4) . .
O5 Cd1 O10 C47 -40.7(4) . .
O2 Cd1 O10 C47 169.9(4) 5_556 .
C7 Cd1 O10 C47 173.4(4) 5_556 .
O12 C54 O11 Cd2 146.9(6) . .
C49 C54 O11 Cd2 -31.6(8) . .
O12 C54 O11 Cd3 8.4(9) . .
C49 C54 O11 Cd3 -170.1(4) . .
N1 Cd2 O11 C54 -44.3(5) . .
O7 Cd2 O11 C54 -133.6(6) . .
N5 Cd2 O11 C54 137.4(5) . .
O9 Cd2 O11 C54 50.4(5) . .
N1 Cd2 O11 Cd3 96.61(18) . .
O7 Cd2 O11 Cd3 7.32(14) . .
O9 Cd2 O11 Cd3 -168.70(15) . .
N3 Cd3 O11 C54 -144.0(4) 6 .
O7 Cd3 O11 C54 141.8(4) . .
O13 Cd3 O11 C54 -65.1(4) . .
O3 Cd3 O11 C54 27.1(6) 4_545 .
O4 Cd3 O11 C54 50.2(4) 4_545 .
C20 Cd3 O11 C54 46.2(5) 4_545 .
N3 Cd3 O11 Cd2 66.9(2) 6 .
O7 Cd3 O11 Cd2 -7.32(14) . .
O13 Cd3 O11 Cd2 145.8(2) . .
O3 Cd3 O11 Cd2 -122.0(4) 4_545 .
O4 Cd3 O11 Cd2 -99.0(2) 4_545 .
C20 Cd3 O11 Cd2 -102.9(3) 4_545 .
